data_7045197
loop_
_publ_author_name
'Li, S. T.'
'Braun-Cula, B'
'Hoof, S.'
'Limberg, C.'

_publ_section_title
;
 Copper(i) complexes based on ligand systems with two different binding
 sites: synthesis, structures and reaction with O2.
;
_journal_issue 2
_journal_name_full 'Dalton transactions (Cambridge, England : 2003)'
_journal_page_first 544
_journal_page_last 560
_journal_paper_doi 10.1039/c7dt03752j
_journal_volume 47
_journal_year 2018
_chemical_formula_moiety 'C72 H88 Cu6 I6 N12 O2'
_chemical_formula_sum 'C72 H88 Cu6 I6 N12 O2'
_chemical_formula_weight 2296.18
_chemical_name_systematic
;
 ?
;
_space_group_crystal_system triclinic
_space_group_IT_number 2
_space_group_name_Hall '-P 1'
_space_group_name_H-M_alt 'P -1'
_symmetry_space_group_name_Hall '-P 1'
_symmetry_space_group_name_H-M 'P -1'
_atom_sites_solution_hydrogens geom
_audit_creation_method SHELXL-2013
_audit_update_record
;
2017-08-03 deposited with the CCDC.
2017-11-30 downloaded from the CCDC.
;
_cell_angle_alpha 95.888(4)
_cell_angle_beta 103.463(5)
_cell_angle_gamma 91.098(5)
_cell_formula_units_Z 1
_cell_length_a 9.4577(11)
_cell_length_b 13.2450(16)
_cell_length_c 16.0086(19)
_cell_measurement_reflns_used 9986
_cell_measurement_temperature 100(2)
_cell_measurement_theta_max 26.40
_cell_measurement_theta_min 2.64
_cell_volume 1938.0(4)
_computing_cell_refinement 'Bruker SAINT'
_computing_data_collection 'Bruker APEX2'
_computing_data_reduction 'Bruker SAINT'
_computing_structure_refinement 'SHELXL-2013 (Sheldrick, 2013)'
_computing_structure_solution 'SHELXS-2013 (Sheldrick 2008)'
_diffrn_ambient_temperature 100(2)
_diffrn_measured_fraction_theta_full 0.999
_diffrn_measured_fraction_theta_max 0.997
_diffrn_measurement_device_type 'Bruker D8 VENTURE'
_diffrn_measurement_method '\f and \w scans'
_diffrn_radiation_type MoK\a
_diffrn_radiation_wavelength 0.71073
_diffrn_reflns_av_R_equivalents 0.0359
_diffrn_reflns_av_unetI/netI 0.0169
_diffrn_reflns_Laue_measured_fraction_full 0.999
_diffrn_reflns_Laue_measured_fraction_max 0.997
_diffrn_reflns_limit_h_max 11
_diffrn_reflns_limit_h_min -11
_diffrn_reflns_limit_k_max 16
_diffrn_reflns_limit_k_min -16
_diffrn_reflns_limit_l_max 20
_diffrn_reflns_limit_l_min -19
_diffrn_reflns_number 78607
_diffrn_reflns_point_group_measured_fraction_full 0.999
_diffrn_reflns_point_group_measured_fraction_max 0.997
_diffrn_reflns_theta_full 25.242
_diffrn_reflns_theta_max 26.407
_diffrn_reflns_theta_min 2.295
_exptl_absorpt_coefficient_mu 4.058
_exptl_absorpt_correction_T_max 0.7454
_exptl_absorpt_correction_T_min 0.5674
_exptl_absorpt_correction_type multi-scan
_exptl_absorpt_process_details 'Bruker APEX 2'
_exptl_crystal_colour 'light yellow'
_exptl_crystal_density_diffrn 1.967
_exptl_crystal_description block
_exptl_crystal_F_000 1112
_exptl_crystal_size_max 0.220
_exptl_crystal_size_mid 0.120
_exptl_crystal_size_min 0.030
_refine_diff_density_max 1.136
_refine_diff_density_min -0.543
_refine_diff_density_rms 0.124
_refine_ls_extinction_method none
_refine_ls_goodness_of_fit_ref 1.044
_refine_ls_hydrogen_treatment constr
_refine_ls_matrix_type full
_refine_ls_number_parameters 446
_refine_ls_number_reflns 7928
_refine_ls_number_restraints 0
_refine_ls_restrained_S_all 1.044
_refine_ls_R_factor_all 0.0249
_refine_ls_R_factor_gt 0.0219
_refine_ls_shift/su_max 0.002
_refine_ls_shift/su_mean 0.000
_refine_ls_structure_factor_coef Fsqd
_refine_ls_weighting_details 'w=1/[\s^2^(Fo^2^)+(0.0402P)^2^+1.4951P] where P=(Fo^2^+2Fc^2^)/3'
_refine_ls_weighting_scheme calc
_refine_ls_wR_factor_gt 0.0590
_refine_ls_wR_factor_ref 0.0608
_reflns_Friedel_coverage 0.000
_reflns_number_gt 7301
_reflns_number_total 7928
_reflns_threshold_expression 'I > 2\s(I)'
_cod_data_source_file c7dt03752j2.cif
_cod_data_source_block s1l109
_cod_database_code 7045197
_shelx_space_group_comment
;
The symmetry employed for this shelxl refinement is uniquely defined
by the following loop, which should always be used as a source of
symmetry information in preference to the above space-group names.
They are only intended as comments.
;
_shelx_estimated_absorpt_t_min 0.469
_shelx_estimated_absorpt_t_max 0.888
_shelxl_version_number 2013-4

loop_
_space_group_symop_operation_xyz
'x, y, z'
'-x, -y, -z'

loop_
_atom_site_label
_atom_site_type_symbol
_atom_site_fract_x
_atom_site_fract_y
_atom_site_fract_z
_atom_site_U_iso_or_equiv
_atom_site_adp_type
_atom_site_occupancy
_atom_site_site_symmetry_order
_atom_site_calc_flag
_atom_site_refinement_flags_posn
_atom_site_refinement_flags_adp
I3 I -0.08875(2) 0.47864(2) 0.61510(2) 0.01687(5) Uani 1 1 d . .
I1 I 0.40110(2) 0.14799(2) 1.00560(2) 0.01844(5) Uani 1 1 d . .
I2 I 0.51784(2) 0.01333(2) 0.76389(2) 0.01593(5) Uani 1 1 d . .
Cu2 Cu 0.33751(3) -0.13202(2) 0.76482(2) 0.01439(7) Uani 1 1 d . .
Cu3 Cu 0.02413(3) 0.37560(2) 0.73071(2) 0.01424(7) Uani 1 1 d . .
Cu1 Cu 0.49399(3) 0.00344(2) 0.91559(2) 0.01813(8) Uani 1 1 d . .
O1 O 0.18513(17) 0.04004(12) 0.61774(10) 0.0125(3) Uani 1 1 d . .
N2 N 0.4158(2) -0.26497(15) 0.72415(14) 0.0160(4) Uani 1 1 d . .
N1 N 0.1655(2) -0.17758(15) 0.63302(13) 0.0134(4) Uani 1 1 d . .
N3 N 0.1537(2) -0.12448(15) 0.80468(13) 0.0145(4) Uani 1 1 d . .
N4 N 0.1650(2) 0.24657(15) 0.71736(13) 0.0133(4) Uani 1 1 d . .
N5 N -0.0450(2) 0.29474(15) 0.82587(13) 0.0144(4) Uani 1 1 d . .
N6 N 0.2048(2) 0.43351(15) 0.83871(13) 0.0151(4) Uani 1 1 d . .
C20 C 0.2974(3) 0.29933(19) 0.52217(16) 0.0180(5) Uani 1 1 d . .
H20 H 0.3223 0.3581 0.4983 0.022 Uiso 1 1 calc R U
C7 C 0.0252(3) 0.19449(18) 0.82277(16) 0.0155(5) Uani 1 1 d . .
H7A H -0.0443 0.1411 0.8301 0.019 Uiso 1 1 calc R U
H7B H 0.1112 0.1968 0.8720 0.019 Uiso 1 1 calc R U
C26 C 0.2535(3) -0.19847(19) 0.49768(16) 0.0176(5) Uani 1 1 d . .
H26 H 0.2442 -0.2703 0.4954 0.021 Uiso 1 1 calc R U
C28 C 0.0266(3) -0.12830(18) 0.74479(16) 0.0158(5) Uani 1 1 d . .
C6 C 0.2008(3) 0.22799(18) 0.63425(15) 0.0141(5) Uani 1 1 d . .
C5 C 0.2187(2) 0.13277(18) 0.59247(15) 0.0134(5) Uani 1 1 d . .
C19 C 0.2383(3) 0.31055(18) 0.59510(16) 0.0165(5) Uani 1 1 d . .
H19 H 0.2233 0.3771 0.6188 0.020 Uiso 1 1 calc R U
C21 C 0.3200(3) 0.20384(19) 0.48421(16) 0.0162(5) Uani 1 1 d . .
H21 H 0.3636 0.1962 0.4362 0.019 Uiso 1 1 calc R U
C30 C 0.0215(3) -0.1030(2) 0.91609(17) 0.0210(5) Uani 1 1 d . .
H30 H 0.0226 -0.0955 0.9759 0.025 Uiso 1 1 calc R U
C1 C 0.3247(3) -0.32287(18) 0.65828(16) 0.0164(5) Uani 1 1 d . .
C4 C 0.2228(2) -0.03322(18) 0.55931(15) 0.0131(5) Uani 1 1 d . .
C11 C 0.3315(3) 0.3840(2) 0.81377(17) 0.0182(5) Uani 1 1 d . .
H11A H 0.4169 0.3941 0.8636 0.022 Uiso 1 1 calc R U
H11B H 0.3554 0.4173 0.7659 0.022 Uiso 1 1 calc R U
C3 C 0.2098(3) -0.13779(18) 0.56285(15) 0.0144(5) Uani 1 1 d . .
C27 C 0.0278(3) -0.14028(19) 0.64991(16) 0.0158(5) Uani 1 1 d . .
H27A H -0.0530 -0.1883 0.6182 0.019 Uiso 1 1 calc R U
H27B H 0.0100 -0.0738 0.6271 0.019 Uiso 1 1 calc R U
C2 C 0.1704(3) -0.28885(18) 0.63359(16) 0.0160(5) Uani 1 1 d . .
H2A H 0.1222 -0.3223 0.5755 0.019 Uiso 1 1 calc R U
H2B H 0.1160 -0.3103 0.6751 0.019 Uiso 1 1 calc R U
C13 C 0.2225(3) 0.54647(19) 0.84426(18) 0.0215(6) Uani 1 1 d . .
H13 H 0.2300 0.5630 0.7858 0.026 Uiso 1 1 calc R U
C23 C 0.2781(3) 0.01065(19) 0.49752(16) 0.0153(5) Uani 1 1 d . .
C29 C 0.1484(3) -0.11264(18) 0.88929(16) 0.0179(5) Uani 1 1 d . .
H29 H 0.2373 -0.1110 0.9320 0.021 Uiso 1 1 calc R U
C36 C 0.5541(3) -0.2935(2) 0.74936(17) 0.0207(5) Uani 1 1 d . .
H36 H 0.6188 -0.2530 0.7954 0.025 Uiso 1 1 calc R U
C8 C 0.0733(3) 0.16485(18) 0.73898(16) 0.0164(5) Uani 1 1 d . .
H8A H 0.1291 0.1024 0.7448 0.020 Uiso 1 1 calc R U
H8B H -0.0139 0.1495 0.6909 0.020 Uiso 1 1 calc R U
C12 C 0.3033(3) 0.27100(19) 0.78565(16) 0.0165(5) Uani 1 1 d . .
H12A H 0.3860 0.2445 0.7632 0.020 Uiso 1 1 calc R U
H12B H 0.2984 0.2358 0.8367 0.020 Uiso 1 1 calc R U
C25 C 0.3110(3) -0.1555(2) 0.43543(16) 0.0195(5) Uani 1 1 d . .
H25 H 0.3414 -0.1993 0.3928 0.023 Uiso 1 1 calc R U
C22 C 0.2766(2) 0.11962(18) 0.51910(15) 0.0136(5) Uani 1 1 d . .
C24 C 0.3248(3) -0.0521(2) 0.43408(16) 0.0183(5) Uani 1 1 d . .
H24 H 0.3645 -0.0242 0.3917 0.022 Uiso 1 1 calc R U
C9 C 0.0188(3) 0.35923(19) 0.90785(16) 0.0163(5) Uani 1 1 d . .
H9A H 0.0135 0.3205 0.9568 0.020 Uiso 1 1 calc R U
H9B H -0.0407 0.4195 0.9116 0.020 Uiso 1 1 calc R U
C33 C 0.3686(3) -0.41065(19) 0.61789(17) 0.0211(5) Uani 1 1 d . .
H33 H 0.3018 -0.4509 0.5726 0.025 Uiso 1 1 calc R U
C34 C 0.5113(3) -0.4387(2) 0.64457(18) 0.0250(6) Uani 1 1 d . .
H34 H 0.5438 -0.4981 0.6175 0.030 Uiso 1 1 calc R U
C10 C 0.1771(3) 0.39510(19) 0.91726(16) 0.0172(5) Uani 1 1 d . .
H10A H 0.2039 0.4497 0.9660 0.021 Uiso 1 1 calc R U
H10B H 0.2406 0.3378 0.9319 0.021 Uiso 1 1 calc R U
C35 C 0.6059(3) -0.3789(2) 0.71133(18) 0.0251(6) Uani 1 1 d . .
H35 H 0.7043 -0.3963 0.7305 0.030 Uiso 1 1 calc R U
C14 C 0.0874(3) 0.5966(2) 0.86244(18) 0.0249(6) Uani 1 1 d . .
H14A H 0.0006 0.5654 0.8211 0.037 Uiso 1 1 calc R U
H14B H 0.0942 0.6694 0.8566 0.037 Uiso 1 1 calc R U
H14C H 0.0805 0.5873 0.9213 0.037 Uiso 1 1 calc R U
C17 C -0.2528(3) 0.2416(2) 0.89074(17) 0.0214(5) Uani 1 1 d . .
H17A H -0.2020 0.1800 0.9064 0.032 Uiso 1 1 calc R U
H17B H -0.3581 0.2266 0.8759 0.032 Uiso 1 1 calc R U
H17C H -0.2276 0.2947 0.9397 0.032 Uiso 1 1 calc R U
C18 C -0.2880(3) 0.3725(2) 0.7863(2) 0.0289(6) Uani 1 1 d . .
H18A H -0.2704 0.4250 0.8358 0.043 Uiso 1 1 calc R U
H18B H -0.3925 0.3551 0.7671 0.043 Uiso 1 1 calc R U
H18C H -0.2531 0.3980 0.7390 0.043 Uiso 1 1 calc R U
C31 C -0.1090(3) -0.1044(2) 0.85412(19) 0.0251(6) Uani 1 1 d . .
H31 H -0.1985 -0.0962 0.8708 0.030 Uiso 1 1 calc R U
C16 C -0.2069(3) 0.2783(2) 0.81288(16) 0.0180(5) Uani 1 1 d . .
H16 H -0.2391 0.2236 0.7637 0.022 Uiso 1 1 calc R U
C15 C 0.3611(3) 0.5920(2) 0.9086(2) 0.0319(7) Uani 1 1 d . .
H15A H 0.3596 0.5758 0.9667 0.048 Uiso 1 1 calc R U
H15B H 0.3655 0.6659 0.9081 0.048 Uiso 1 1 calc R U
H15C H 0.4466 0.5633 0.8919 0.048 Uiso 1 1 calc R U
C32 C -0.1059(3) -0.1179(2) 0.76781(17) 0.0209(5) Uani 1 1 d . .
H32 H -0.1939 -0.1201 0.7244 0.025 Uiso 1 1 calc R U

loop_
_atom_site_aniso_label
_atom_site_aniso_U_11
_atom_site_aniso_U_22
_atom_site_aniso_U_33
_atom_site_aniso_U_23
_atom_site_aniso_U_13
_atom_site_aniso_U_12
I3 0.01766(9) 0.01633(9) 0.01530(9) 0.00383(6) 0.00021(6) 0.00240(6)
I1 0.02053(9) 0.02101(9) 0.01367(9) 0.00442(6) 0.00243(7) 0.00492(7)
I2 0.01427(9) 0.01947(9) 0.01357(9) 0.00263(6) 0.00212(6) -0.00152(6)
Cu2 0.01052(14) 0.01667(15) 0.01514(15) 0.00098(11) 0.00171(11) 0.00026(11)
Cu3 0.01416(15) 0.01478(15) 0.01353(15) 0.00268(11) 0.00211(12) 0.00259(11)
Cu1 0.01690(16) 0.02342(17) 0.01410(15) 0.00443(12) 0.00270(12) 0.00098(12)
O1 0.0134(8) 0.0126(8) 0.0108(8) 0.0011(6) 0.0018(6) 0.0017(6)
N2 0.0150(10) 0.0147(10) 0.0176(11) 0.0030(8) 0.0020(8) 0.0010(8)
N1 0.0120(10) 0.0139(10) 0.0140(10) 0.0031(8) 0.0014(8) 0.0016(8)
N3 0.0129(10) 0.0134(10) 0.0164(10) 0.0012(8) 0.0018(8) 0.0002(8)
N4 0.0131(10) 0.0146(10) 0.0119(10) 0.0021(8) 0.0019(8) 0.0007(8)
N5 0.0147(10) 0.0138(10) 0.0154(10) 0.0023(8) 0.0048(8) 0.0025(8)
N6 0.0166(10) 0.0137(10) 0.0152(10) -0.0007(8) 0.0054(8) -0.0017(8)
C20 0.0179(12) 0.0186(12) 0.0181(13) 0.0086(10) 0.0027(10) 0.0000(10)
C7 0.0171(12) 0.0147(12) 0.0149(12) 0.0023(9) 0.0039(10) 0.0019(9)
C26 0.0201(13) 0.0166(12) 0.0136(12) 0.0004(9) -0.0009(10) 0.0034(10)
C28 0.0143(12) 0.0127(11) 0.0198(13) 0.0028(9) 0.0024(10) 0.0004(9)
C6 0.0116(11) 0.0150(11) 0.0146(12) 0.0022(9) 0.0006(9) 0.0029(9)
C5 0.0110(11) 0.0164(12) 0.0115(11) 0.0044(9) -0.0014(9) 0.0021(9)
C19 0.0155(12) 0.0146(12) 0.0189(13) 0.0017(10) 0.0029(10) 0.0015(9)
C21 0.0133(12) 0.0232(13) 0.0126(12) 0.0051(10) 0.0030(9) 0.0017(10)
C30 0.0242(14) 0.0215(13) 0.0180(13) 0.0003(10) 0.0072(11) 0.0017(11)
C1 0.0189(12) 0.0148(12) 0.0149(12) 0.0040(9) 0.0019(10) 0.0003(10)
C4 0.0107(11) 0.0169(12) 0.0096(11) -0.0002(9) -0.0013(9) 0.0023(9)
C11 0.0114(12) 0.0240(13) 0.0179(13) -0.0007(10) 0.0023(10) -0.0012(10)
C3 0.0121(11) 0.0177(12) 0.0112(11) 0.0023(9) -0.0023(9) 0.0007(9)
C27 0.0100(11) 0.0190(12) 0.0173(12) 0.0044(10) -0.0003(9) 0.0008(9)
C2 0.0158(12) 0.0128(11) 0.0173(12) 0.0019(9) -0.0001(10) -0.0007(9)
C13 0.0268(14) 0.0157(12) 0.0222(14) -0.0016(10) 0.0083(11) -0.0065(10)
C23 0.0134(12) 0.0186(12) 0.0127(11) 0.0034(9) -0.0002(9) 0.0021(9)
C29 0.0182(13) 0.0169(12) 0.0170(12) -0.0006(10) 0.0023(10) -0.0002(10)
C36 0.0177(13) 0.0237(13) 0.0192(13) 0.0026(10) 0.0010(10) 0.0021(10)
C8 0.0192(13) 0.0131(12) 0.0181(12) 0.0017(9) 0.0068(10) 0.0013(9)
C12 0.0138(12) 0.0211(13) 0.0140(12) 0.0022(10) 0.0017(9) 0.0039(9)
C25 0.0231(13) 0.0244(13) 0.0095(11) -0.0031(10) 0.0025(10) 0.0060(11)
C22 0.0099(11) 0.0171(12) 0.0122(11) 0.0018(9) -0.0010(9) 0.0028(9)
C24 0.0192(13) 0.0239(13) 0.0117(12) 0.0029(10) 0.0030(10) 0.0033(10)
C9 0.0164(12) 0.0190(12) 0.0131(12) 0.0001(9) 0.0036(10) -0.0013(10)
C33 0.0279(14) 0.0159(12) 0.0173(13) 0.0023(10) 0.0008(11) 0.0018(10)
C34 0.0325(16) 0.0208(13) 0.0216(14) 0.0030(11) 0.0056(12) 0.0099(11)
C10 0.0205(13) 0.0183(12) 0.0126(12) 0.0008(9) 0.0041(10) -0.0004(10)
C35 0.0232(14) 0.0263(14) 0.0264(15) 0.0064(11) 0.0045(11) 0.0104(11)
C14 0.0345(16) 0.0152(13) 0.0245(14) -0.0034(10) 0.0082(12) 0.0012(11)
C17 0.0182(13) 0.0263(14) 0.0198(13) 0.0000(11) 0.0061(10) -0.0046(11)
C18 0.0154(13) 0.0367(16) 0.0385(17) 0.0137(13) 0.0100(12) 0.0070(12)
C31 0.0167(13) 0.0314(15) 0.0296(15) 0.0039(12) 0.0096(11) 0.0046(11)
C16 0.0140(12) 0.0228(13) 0.0172(13) 0.0024(10) 0.0040(10) -0.0007(10)
C15 0.0324(16) 0.0286(15) 0.0334(17) -0.0086(13) 0.0118(13) -0.0127(13)
C32 0.0119(12) 0.0291(14) 0.0210(13) 0.0041(11) 0.0019(10) 0.0021(10)

loop_
_atom_type_symbol
_atom_type_description
_atom_type_scat_dispersion_real
_atom_type_scat_dispersion_imag
_atom_type_scat_source
C C 0.0033 0.0016 'International Tables Vol C Tables 4.2.6.8 and 6.1.1.4'
H H 0.0000 0.0000 'International Tables Vol C Tables 4.2.6.8 and 6.1.1.4'
Cu Cu 0.3201 1.2651 'International Tables Vol C Tables 4.2.6.8 and 6.1.1.4'
I I -0.4742 1.8119 'International Tables Vol C Tables 4.2.6.8 and 6.1.1.4'
N N 0.0061 0.0033 'International Tables Vol C Tables 4.2.6.8 and 6.1.1.4'
O O 0.0106 0.0060 'International Tables Vol C Tables 4.2.6.8 and 6.1.1.4'

loop_
_geom_angle_atom_site_label_1
_geom_angle_atom_site_label_2
_geom_angle_atom_site_label_3
_geom_angle
_geom_angle_site_symmetry_1
_geom_angle_site_symmetry_3
Cu1 I1 Cu1 63.085(14) . 2_657
Cu1 I2 Cu2 70.776(12) . .
N3 Cu2 N2 122.92(8) . .
N3 Cu2 N1 79.52(8) . .
N2 Cu2 N1 79.38(8) . .
N3 Cu2 I2 127.79(6) . .
N2 Cu2 I2 109.19(6) . .
N1 Cu2 I2 115.36(5) . .
N3 Cu2 Cu1 91.79(6) . .
N2 Cu2 Cu1 123.13(6) . .
N1 Cu2 Cu1 156.36(5) . .
I2 Cu2 Cu1 53.912(10) . .
N5 Cu3 N6 84.34(8) . .
N5 Cu3 N4 85.47(7) . .
N6 Cu3 N4 84.05(8) . .
N5 Cu3 I3 137.18(6) . .
N6 Cu3 I3 122.92(5) . .
N4 Cu3 I3 125.98(5) . .
I2 Cu1 I1 123.630(14) . .
I2 Cu1 I1 118.931(14) . 2_657
I1 Cu1 I1 116.913(14) . 2_657
I2 Cu1 Cu1 172.59(2) . 2_657
I1 Cu1 Cu1 58.492(13) . 2_657
I1 Cu1 Cu1 58.421(12) 2_657 2_657
I2 Cu1 Cu2 55.312(11) . .
I1 Cu1 Cu2 130.085(15) . .
I1 Cu1 Cu2 91.596(14) 2_657 .
Cu1 Cu1 Cu2 129.928(19) 2_657 .
C5 O1 C4 105.77(17) . .
C36 N2 C1 118.0(2) . .
C36 N2 Cu2 125.70(17) . .
C1 N2 Cu2 115.74(17) . .
C3 N1 C27 115.38(19) . .
C3 N1 C2 115.67(19) . .
C27 N1 C2 111.08(19) . .
C3 N1 Cu2 111.13(14) . .
C27 N1 Cu2 103.92(14) . .
C2 N1 Cu2 97.54(14) . .
C28 N3 C29 117.7(2) . .
C28 N3 Cu2 118.49(17) . .
C29 N3 Cu2 123.82(17) . .
C6 N4 C8 115.23(19) . .
C6 N4 C12 108.74(18) . .
C8 N4 C12 112.24(19) . .
C6 N4 Cu3 115.26(14) . .
C8 N4 Cu3 98.82(14) . .
C12 N4 Cu3 106.00(14) . .
C9 N5 C7 111.32(19) . .
C9 N5 C16 111.31(19) . .
C7 N5 C16 109.91(19) . .
C9 N5 Cu3 102.80(14) . .
C7 N5 Cu3 105.58(14) . .
C16 N5 Cu3 115.64(15) . .
C10 N6 C11 110.86(19) . .
C10 N6 C13 114.50(19) . .
C11 N6 C13 110.82(19) . .
C10 N6 Cu3 107.08(14) . .
C11 N6 Cu3 102.04(14) . .
C13 N6 Cu3 110.77(16) . .
C21 C20 C19 121.2(2) . .
C21 C20 H20 119.4 . .
C19 C20 H20 119.4 . .
N5 C7 C8 114.05(19) . .
N5 C7 H7A 108.7 . .
C8 C7 H7A 108.7 . .
N5 C7 H7B 108.7 . .
C8 C7 H7B 108.7 . .
H7A C7 H7B 107.6 . .
C3 C26 C25 121.3(2) . .
C3 C26 H26 119.3 . .
C25 C26 H26 119.3 . .
N3 C28 C32 121.8(2) . .
N3 C28 C27 119.3(2) . .
C32 C28 C27 118.9(2) . .
C19 C6 C5 114.9(2) . .
C19 C6 N4 118.8(2) . .
C5 C6 N4 125.8(2) . .
O1 C5 C6 125.4(2) . .
O1 C5 C22 111.2(2) . .
C6 C5 C22 123.4(2) . .
C6 C19 C20 122.7(2) . .
C6 C19 H19 118.7 . .
C20 C19 H19 118.7 . .
C20 C21 C22 117.5(2) . .
C20 C21 H21 121.2 . .
C22 C21 H21 121.2 . .
C29 C30 C31 118.8(2) . .
C29 C30 H30 120.6 . .
C31 C30 H30 120.6 . .
N2 C1 C33 122.1(2) . .
N2 C1 C2 116.0(2) . .
C33 C1 C2 121.9(2) . .
O1 C4 C23 111.5(2) . .
O1 C4 C3 124.4(2) . .
C23 C4 C3 124.1(2) . .
N6 C11 C12 112.9(2) . .
N6 C11 H11A 109.0 . .
C12 C11 H11A 109.0 . .
N6 C11 H11B 109.0 . .
C12 C11 H11B 109.0 . .
H11A C11 H11B 107.8 . .
C26 C3 C4 115.3(2) . .
C26 C3 N1 123.4(2) . .
C4 C3 N1 121.1(2) . .
N1 C27 C28 113.44(19) . .
N1 C27 H27A 108.9 . .
C28 C27 H27A 108.9 . .
N1 C27 H27B 108.9 . .
C28 C27 H27B 108.9 . .
H27A C27 H27B 107.7 . .
N1 C2 C1 111.86(19) . .
N1 C2 H2A 109.2 . .
C1 C2 H2A 109.2 . .
N1 C2 H2B 109.2 . .
C1 C2 H2B 109.2 . .
H2A C2 H2B 107.9 . .
N6 C13 C14 110.7(2) . .
N6 C13 C15 114.3(2) . .
C14 C13 C15 111.2(2) . .
N6 C13 H13 106.7 . .
C14 C13 H13 106.7 . .
C15 C13 H13 106.7 . .
C4 C23 C24 119.4(2) . .
C4 C23 C22 106.0(2) . .
C24 C23 C22 134.6(2) . .
N3 C29 C30 123.4(2) . .
N3 C29 H29 118.3 . .
C30 C29 H29 118.3 . .
N2 C36 C35 123.1(3) . .
N2 C36 H36 118.5 . .
C35 C36 H36 118.5 . .
N4 C8 C7 112.50(19) . .
N4 C8 H8A 109.1 . .
C7 C8 H8A 109.1 . .
N4 C8 H8B 109.1 . .
C7 C8 H8B 109.1 . .
H8A C8 H8B 107.8 . .
N4 C12 C11 113.2(2) . .
N4 C12 H12A 108.9 . .
C11 C12 H12A 108.9 . .
N4 C12 H12B 108.9 . .
C11 C12 H12B 108.9 . .
H12A C12 H12B 107.7 . .
C24 C25 C26 122.3(2) . .
C24 C25 H25 118.9 . .
C26 C25 H25 118.9 . .
C21 C22 C5 120.2(2) . .
C21 C22 C23 134.2(2) . .
C5 C22 C23 105.6(2) . .
C25 C24 C23 117.6(2) . .
C25 C24 H24 121.2 . .
C23 C24 H24 121.2 . .
N5 C9 C10 113.9(2) . .
N5 C9 H9A 108.8 . .
C10 C9 H9A 108.8 . .
N5 C9 H9B 108.8 . .
C10 C9 H9B 108.8 . .
H9A C9 H9B 107.7 . .
C34 C33 C1 119.1(3) . .
C34 C33 H33 120.5 . .
C1 C33 H33 120.5 . .
C35 C34 C33 119.1(3) . .
C35 C34 H34 120.4 . .
C33 C34 H34 120.4 . .
N6 C10 C9 113.7(2) . .
N6 C10 H10A 108.8 . .
C9 C10 H10A 108.8 . .
N6 C10 H10B 108.8 . .
C9 C10 H10B 108.8 . .
H10A C10 H10B 107.7 . .
C36 C35 C34 118.6(3) . .
C36 C35 H35 120.7 . .
C34 C35 H35 120.7 . .
C13 C14 H14A 109.5 . .
C13 C14 H14B 109.5 . .
H14A C14 H14B 109.5 . .
C13 C14 H14C 109.5 . .
H14A C14 H14C 109.5 . .
H14B C14 H14C 109.5 . .
C16 C17 H17A 109.5 . .
C16 C17 H17B 109.5 . .
H17A C17 H17B 109.5 . .
C16 C17 H17C 109.5 . .
H17A C17 H17C 109.5 . .
H17B C17 H17C 109.5 . .
C16 C18 H18A 109.5 . .
C16 C18 H18B 109.5 . .
H18A C18 H18B 109.5 . .
C16 C18 H18C 109.5 . .
H18A C18 H18C 109.5 . .
H18B C18 H18C 109.5 . .
C32 C31 C30 118.7(2) . .
C32 C31 H31 120.7 . .
C30 C31 H31 120.7 . .
N5 C16 C18 111.8(2) . .
N5 C16 C17 114.0(2) . .
C18 C16 C17 110.1(2) . .
N5 C16 H16 106.8 . .
C18 C16 H16 106.8 . .
C17 C16 H16 106.8 . .
C13 C15 H15A 109.5 . .
C13 C15 H15B 109.5 . .
H15A C15 H15B 109.5 . .
C13 C15 H15C 109.5 . .
H15A C15 H15C 109.5 . .
H15B C15 H15C 109.5 . .
C31 C32 C28 119.8(2) . .
C31 C32 H32 120.1 . .
C28 C32 H32 120.1 . .

loop_
_geom_bond_atom_site_label_1
_geom_bond_atom_site_label_2
_geom_bond_distance
_geom_bond_site_symmetry_2
I3 Cu3 2.4661(4) .
I1 Cu1 2.5694(4) .
I1 Cu1 2.5713(4) 2_657
I2 Cu1 2.5070(4) .
I2 Cu2 2.5509(4) .
Cu2 N3 1.987(2) .
Cu2 N2 2.028(2) .
Cu2 N1 2.359(2) .
Cu2 Cu1 2.9294(5) .
Cu3 N5 2.160(2) .
Cu3 N6 2.191(2) .
Cu3 N4 2.211(2) .
Cu1 I1 2.5713(4) 2_657
Cu1 Cu1 2.6893(7) 2_657
O1 C5 1.386(3) .
O1 C4 1.388(3) .
N2 C36 1.349(3) .
N2 C1 1.352(3) .
N1 C3 1.431(3) .
N1 C27 1.475(3) .
N1 C2 1.476(3) .
N3 C28 1.349(3) .
N3 C29 1.360(3) .
N4 C6 1.446(3) .
N4 C8 1.491(3) .
N4 C12 1.502(3) .
N5 C9 1.482(3) .
N5 C7 1.497(3) .
N5 C16 1.505(3) .
N6 C10 1.479(3) .
N6 C11 1.491(3) .
N6 C13 1.494(3) .
C20 C21 1.389(4) .
C20 C19 1.403(3) .
C20 H20 0.9500 .
C7 C8 1.531(3) .
C7 H7A 0.9900 .
C7 H7B 0.9900 .
C26 C3 1.395(3) .
C26 C25 1.403(4) .
C26 H26 0.9500 .
C28 C32 1.391(3) .
C28 C27 1.514(3) .
C6 C19 1.394(3) .
C6 C5 1.398(3) .
C5 C22 1.404(3) .
C19 H19 0.9500 .
C21 C22 1.394(3) .
C21 H21 0.9500 .
C30 C29 1.370(4) .
C30 C31 1.390(4) .
C30 H30 0.9500 .
C1 C33 1.390(4) .
C1 C2 1.510(3) .
C4 C23 1.392(3) .
C4 C3 1.396(3) .
C11 C12 1.518(3) .
C11 H11A 0.9900 .
C11 H11B 0.9900 .
C27 H27A 0.9900 .
C27 H27B 0.9900 .
C2 H2A 0.9900 .
C2 H2B 0.9900 .
C13 C14 1.525(4) .
C13 C15 1.534(4) .
C13 H13 1.0000 .
C23 C24 1.402(3) .
C23 C22 1.450(3) .
C29 H29 0.9500 .
C36 C35 1.382(4) .
C36 H36 0.9500 .
C8 H8A 0.9900 .
C8 H8B 0.9900 .
C12 H12A 0.9900 .
C12 H12B 0.9900 .
C25 C24 1.377(4) .
C25 H25 0.9500 .
C24 H24 0.9500 .
C9 C10 1.530(3) .
C9 H9A 0.9900 .
C9 H9B 0.9900 .
C33 C34 1.388(4) .
C33 H33 0.9500 .
C34 C35 1.387(4) .
C34 H34 0.9500 .
C10 H10A 0.9900 .
C10 H10B 0.9900 .
C35 H35 0.9500 .
C14 H14A 0.9800 .
C14 H14B 0.9800 .
C14 H14C 0.9800 .
C17 C16 1.531(3) .
C17 H17A 0.9800 .
C17 H17B 0.9800 .
C17 H17C 0.9800 .
C18 C16 1.523(4) .
C18 H18A 0.9800 .
C18 H18B 0.9800 .
C18 H18C 0.9800 .
C31 C32 1.382(4) .
C31 H31 0.9500 .
C16 H16 1.0000 .
C15 H15A 0.9800 .
C15 H15B 0.9800 .
C15 H15C 0.9800 .
C32 H32 0.9500 .

loop_
_geom_torsion_atom_site_label_1
_geom_torsion_atom_site_label_2
_geom_torsion_atom_site_label_3
_geom_torsion_atom_site_label_4
_geom_torsion
C9 N5 C7 C8 -131.0(2)
C16 N5 C7 C8 105.2(2)
Cu3 N5 C7 C8 -20.2(2)
C29 N3 C28 C32 1.7(3)
Cu2 N3 C28 C32 -176.45(19)
C29 N3 C28 C27 179.4(2)
Cu2 N3 C28 C27 1.2(3)
C8 N4 C6 C19 157.2(2)
C12 N4 C6 C19 -75.8(3)
Cu3 N4 C6 C19 43.0(3)
C8 N4 C6 C5 -31.0(3)
C12 N4 C6 C5 96.0(3)
Cu3 N4 C6 C5 -145.2(2)
C4 O1 C5 C6 -178.8(2)
C4 O1 C5 C22 0.1(2)
C19 C6 C5 O1 -178.1(2)
N4 C6 C5 O1 9.8(4)
C19 C6 C5 C22 3.0(3)
N4 C6 C5 C22 -169.1(2)
C5 C6 C19 C20 -3.5(4)
N4 C6 C19 C20 169.2(2)
C21 C20 C19 C6 0.8(4)
C19 C20 C21 C22 2.5(4)
C36 N2 C1 C33 1.3(4)
Cu2 N2 C1 C33 173.28(19)
C36 N2 C1 C2 178.9(2)
Cu2 N2 C1 C2 -9.1(3)
C5 O1 C4 C23 -0.5(2)
C5 O1 C4 C3 178.3(2)
C10 N6 C11 C12 66.0(3)
C13 N6 C11 C12 -165.7(2)
Cu3 N6 C11 C12 -47.8(2)
C25 C26 C3 C4 2.1(3)
C25 C26 C3 N1 -173.0(2)
O1 C4 C3 C26 179.9(2)
C23 C4 C3 C26 -1.5(4)
O1 C4 C3 N1 -4.9(4)
C23 C4 C3 N1 173.7(2)
C27 N1 C3 C26 -131.2(2)
C2 N1 C3 C26 0.8(3)
Cu2 N1 C3 C26 110.8(2)
C27 N1 C3 C4 53.9(3)
C2 N1 C3 C4 -174.0(2)
Cu2 N1 C3 C4 -64.1(2)
C3 N1 C27 C28 -145.2(2)
C2 N1 C27 C28 80.6(2)
Cu2 N1 C27 C28 -23.3(2)
N3 C28 C27 N1 17.7(3)
C32 C28 C27 N1 -164.5(2)
C3 N1 C2 C1 72.7(3)
C27 N1 C2 C1 -153.2(2)
Cu2 N1 C2 C1 -45.1(2)
N2 C1 C2 N1 42.0(3)
C33 C1 C2 N1 -140.4(2)
C10 N6 C13 C14 -58.4(3)
C11 N6 C13 C14 175.3(2)
Cu3 N6 C13 C14 62.8(2)
C10 N6 C13 C15 68.1(3)
C11 N6 C13 C15 -58.2(3)
Cu3 N6 C13 C15 -170.68(18)
O1 C4 C23 C24 178.7(2)
C3 C4 C23 C24 -0.1(4)
O1 C4 C23 C22 0.6(3)
C3 C4 C23 C22 -178.2(2)
C28 N3 C29 C30 -1.0(4)
Cu2 N3 C29 C30 177.01(19)
C31 C30 C29 N3 -0.6(4)
C1 N2 C36 C35 -0.3(4)
Cu2 N2 C36 C35 -171.4(2)
C6 N4 C8 C7 -173.5(2)
C12 N4 C8 C7 61.3(3)
Cu3 N4 C8 C7 -50.1(2)
N5 C7 C8 N4 51.9(3)
C6 N4 C12 C11 100.4(2)
C8 N4 C12 C11 -130.9(2)
Cu3 N4 C12 C11 -24.1(2)
N6 C11 C12 N4 51.7(3)
C3 C26 C25 C24 -1.3(4)
C20 C21 C22 C5 -3.0(3)
C20 C21 C22 C23 178.3(3)
O1 C5 C22 C21 -178.8(2)
C6 C5 C22 C21 0.2(4)
O1 C5 C22 C23 0.2(3)
C6 C5 C22 C23 179.2(2)
C4 C23 C22 C21 178.4(3)
C24 C23 C22 C21 0.7(5)
C4 C23 C22 C5 -0.5(3)
C24 C23 C22 C5 -178.2(3)
C26 C25 C24 C23 -0.4(4)
C4 C23 C24 C25 1.1(4)
C22 C23 C24 C25 178.5(3)
C7 N5 C9 C10 67.6(3)
C16 N5 C9 C10 -169.4(2)
Cu3 N5 C9 C10 -45.0(2)
N2 C1 C33 C34 -1.5(4)
C2 C1 C33 C34 -178.9(2)
C1 C33 C34 C35 0.6(4)
C11 N6 C10 C9 -129.0(2)
C13 N6 C10 C9 104.7(2)
Cu3 N6 C10 C9 -18.5(2)
N5 C9 C10 N6 45.4(3)
N2 C36 C35 C34 -0.5(4)
C33 C34 C35 C36 0.4(4)
C29 C30 C31 C32 1.6(4)
C9 N5 C16 C18 74.8(3)
C7 N5 C16 C18 -161.4(2)
Cu3 N5 C16 C18 -42.0(3)
C9 N5 C16 C17 -50.8(3)
C7 N5 C16 C17 73.0(3)
Cu3 N5 C16 C17 -167.65(17)
C30 C31 C32 C28 -0.9(4)
N3 C28 C32 C31 -0.7(4)
C27 C28 C32 C31 -178.4(2)
